data_7239101
loop_
_publ_author_name
'Duan, Fujun'
'Liu, Miaochang'
'Chen, Jiuxi'
'Ding, Jinchang'
'Hu, Yuefei'
'Wu, Huayue'

_publ_section_title
;
 Copper-catalyzed sequential arylation and intramolecular annulation of
 2-(2-bromophenyl)-2,3-dihydroquinazolin-4(1H)-ones with amidines
;
_journal_issue 46
_journal_name_full 'RSC Advances'
_journal_page_first 24001
_journal_paper_doi 10.1039/c3ra41969j
_journal_volume 3
_journal_year 2013
_chemical_formula_moiety 'C16 H13 N3 O'
_chemical_formula_sum 'C16 H13 N3 O'
_chemical_formula_weight 263.29
_space_group_IT_number 61
_space_group_name_Hall '-P 2ac 2ab'
_space_group_name_H-M_alt 'P b c a'
_symmetry_cell_setting monoclinic
_symmetry_space_group_name_Hall '-P 2ac 2ab'
_symmetry_space_group_name_H-M 'P b c a'
_atom_sites_solution_hydrogens geom
_atom_sites_solution_primary direct
_atom_sites_solution_secondary difmap
_audit_creation_method SHELXL-97
_cell_angle_alpha 90.00
_cell_angle_beta 90.00
_cell_angle_gamma 90.00
_cell_formula_units_Z 8
_cell_length_a 8.5996(13)
_cell_length_b 14.555(2)
_cell_length_c 20.633(3)
_cell_measurement_reflns_used 3526
_cell_measurement_temperature 298(2)
_cell_measurement_theta_max 27.32
_cell_measurement_theta_min 2.58
_cell_volume 2582.6(6)
_computing_cell_refinement 'SAINT (Bruker, 2002)'
_computing_data_collection 'SMART (Bruker, 2002)'
_computing_data_reduction SAINT
_computing_molecular_graphics 'XP (Bruker, 2002)'
_computing_publication_material 'SHELXL-97 (Bruker, 2002)'
_computing_structure_refinement 'SHELXL-97 (Sheldrick, 1997)'
_computing_structure_solution 'SHELXS-97 (Sheldrick, 1997)'
_diffrn_ambient_temperature 298(2)
_diffrn_measured_fraction_theta_full 0.997
_diffrn_measured_fraction_theta_max 0.997
_diffrn_measurement_device_type 'Bruker APEX II area-detector diffractometer'
_diffrn_measurement_method '\f and \w scans'
_diffrn_radiation_monochromator graphite
_diffrn_radiation_source 'fine-focus sealed tube'
_diffrn_radiation_type MoK\a
_diffrn_radiation_wavelength 0.71073
_diffrn_reflns_av_R_equivalents 0.0825
_diffrn_reflns_av_sigmaI/netI 0.0583
_diffrn_reflns_limit_h_max 10
_diffrn_reflns_limit_h_min -10
_diffrn_reflns_limit_k_max 12
_diffrn_reflns_limit_k_min -17
_diffrn_reflns_limit_l_max 22
_diffrn_reflns_limit_l_min -24
_diffrn_reflns_number 10484
_diffrn_reflns_theta_full 25.10
_diffrn_reflns_theta_max 25.10
_diffrn_reflns_theta_min 1.97
_exptl_absorpt_coefficient_mu 0.088
_exptl_absorpt_correction_T_max 0.9904
_exptl_absorpt_correction_T_min 0.9844
_exptl_absorpt_correction_type multi-scan
_exptl_absorpt_process_details 'SADABS (Bruker, 2002)'
_exptl_crystal_colour Colorless
_exptl_crystal_density_diffrn 1.354
_exptl_crystal_density_meas 0
_exptl_crystal_density_method 'not measured'
_exptl_crystal_description Prism
_exptl_crystal_F_000 1104
_exptl_crystal_size_max 0.18
_exptl_crystal_size_mid 0.15
_exptl_crystal_size_min 0.11
_refine_diff_density_max 0.337
_refine_diff_density_min -0.285
_refine_diff_density_rms 0.088
_refine_ls_extinction_coef 0.0045(14)
_refine_ls_extinction_expression Fc^*^=kFc[1+0.001xFc^2^\l^3^/sin(2\q)]^-1/4^
_refine_ls_extinction_method SHELXL
_refine_ls_goodness_of_fit_ref 1.009
_refine_ls_hydrogen_treatment constr
_refine_ls_matrix_type full
_refine_ls_number_parameters 183
_refine_ls_number_reflns 2292
_refine_ls_number_restraints 0
_refine_ls_restrained_S_all 1.009
_refine_ls_R_factor_all 0.1025
_refine_ls_R_factor_gt 0.0511
_refine_ls_shift/su_max 0.000
_refine_ls_shift/su_mean 0.000
_refine_ls_structure_factor_coef Fsqd
_refine_ls_weighting_details 'calc w=1/[\s^2^(Fo^2^)+(0.0937P)^2^] where P=(Fo^2^+2Fc^2^)/3'
_refine_ls_weighting_scheme calc
_refine_ls_wR_factor_gt 0.1391
_refine_ls_wR_factor_ref 0.1744
_reflns_number_gt 1326
_reflns_number_total 2292
_reflns_threshold_expression I>2\s(I)
_cod_data_source_file c3ra41969j.txt
_cod_data_source_block mo_20110604c_0m
_cod_depositor_comments
;
The following automatic conversions were performed:

data item '_exptl_absorpt_correction_type' value 'Multi-scan' was
changed to 'multi-scan' in accordance with the
/home/saulius/struct/COD-crude-data/automatic-downloads/DataCite-retrospective/RSC/depositions/lib/dictionaries/cif_core.dic
dictionary named 'cif_core.dic' version 2.4.2 last updated on
2011-04-26.

data item '_symmetry_cell_setting' value 'Monoclinic' was changed to
'monoclinic' in accordance with the
/home/saulius/struct/COD-crude-data/automatic-downloads/DataCite-retrospective/RSC/depositions/lib/dictionaries/cif_core.dic
dictionary named 'cif_core.dic' version 2.4.2 last updated on
2011-04-26.

Automatic conversion script
Id: cif_fix_values 6909 2019-04-08 15:41:33Z antanas 
;
_cod_database_code 7239101

loop_
_symmetry_equiv_pos_as_xyz
'x, y, z'
'-x+1/2, -y, z+1/2'
'x+1/2, -y+1/2, -z'
'-x, y+1/2, -z+1/2'
'-x, -y, -z'
'x-1/2, y, -z-1/2'
'-x-1/2, y-1/2, z'
'x, -y-1/2, z-1/2'

loop_
_atom_site_label
_atom_site_type_symbol
_atom_site_fract_x
_atom_site_fract_y
_atom_site_fract_z
_atom_site_U_iso_or_equiv
_atom_site_adp_type
_atom_site_occupancy
_atom_site_symmetry_multiplicity
_atom_site_calc_flag
_atom_site_refinement_flags
O1 O 0.4064(3) 0.23448(15) 0.18650(10) 0.0583(7) Uani 1 1 d .
N1 N 0.3978(3) 0.30096(17) 0.08740(11) 0.0430(6) Uani 1 1 d .
H1 H 0.4402 0.2543 0.0689 0.052 Uiso 1 1 calc R
N2 N 0.2057(3) 0.41325(16) 0.06418(11) 0.0375(6) Uani 1 1 d .
N3 N 0.1004(3) 0.34908(17) -0.03121(11) 0.0404(6) Uani 1 1 d .
C1 C 0.2679(4) 0.3270(2) -0.12373(14) 0.0471(8) Uani 1 1 d .
H1A H 0.1804 0.3136 -0.1484 0.056 Uiso 1 1 calc R
C2 C 0.4117(4) 0.3258(2) -0.15193(15) 0.0523(9) Uani 1 1 d .
H2 H 0.4215 0.3106 -0.1955 0.063 Uiso 1 1 calc R
C3 C 0.5430(4) 0.3469(2) -0.11604(16) 0.0535(9) Uani 1 1 d .
H3 H 0.6405 0.3471 -0.1355 0.064 Uiso 1 1 calc R
C4 C 0.5279(4) 0.3678(2) -0.05071(15) 0.0482(8) Uani 1 1 d .
H4 H 0.6156 0.3823 -0.0264 0.058 Uiso 1 1 calc R
C5 C 0.3826(3) 0.36711(19) -0.02163(14) 0.0384(7) Uani 1 1 d .
C6 C 0.2515(4) 0.34832(19) -0.05812(13) 0.0392(7) Uani 1 1 d .
C7 C 0.0836(3) 0.38145(19) 0.02689(14) 0.0379(7) Uani 1 1 d .
C8 C 0.3633(3) 0.38346(19) 0.04944(13) 0.0372(7) Uani 1 1 d .
H8 H 0.4354 0.4321 0.0626 0.045 Uiso 1 1 calc R
C9 C -0.0777(3) 0.3861(2) 0.05369(15) 0.0465(8) Uani 1 1 d .
H9A H -0.1118 0.4488 0.0546 0.070 Uiso 1 1 calc R
H9B H -0.0784 0.3616 0.0969 0.070 Uiso 1 1 calc R
H9C H -0.1464 0.3507 0.0268 0.070 Uiso 1 1 calc R
C10 C 0.3638(3) 0.2975(2) 0.15128(14) 0.0431(8) Uani 1 1 d .
C11 C 0.2657(3) 0.3749(2) 0.17531(14) 0.0401(7) Uani 1 1 d .
C12 C 0.1871(3) 0.43173(19) 0.13233(14) 0.0387(7) Uani 1 1 d .
C13 C 0.0971(4) 0.5041(2) 0.15459(16) 0.0503(9) Uani 1 1 d .
H13 H 0.0478 0.5434 0.1256 0.060 Uiso 1 1 calc R
C14 C 0.0818(4) 0.5169(2) 0.22037(17) 0.0585(9) Uani 1 1 d .
H14 H 0.0206 0.5648 0.2359 0.070 Uiso 1 1 calc R
C15 C 0.1561(4) 0.4595(3) 0.26357(16) 0.0582(10) Uani 1 1 d .
H15 H 0.1436 0.4685 0.3079 0.070 Uiso 1 1 calc R
C16 C 0.2482(4) 0.3895(2) 0.24169(15) 0.0525(9) Uani 1 1 d .
H16 H 0.2991 0.3516 0.2711 0.063 Uiso 1 1 calc R

loop_
_atom_site_aniso_label
_atom_site_aniso_U_11
_atom_site_aniso_U_22
_atom_site_aniso_U_33
_atom_site_aniso_U_23
_atom_site_aniso_U_13
_atom_site_aniso_U_12
O1 0.0806(17) 0.0513(14) 0.0430(13) 0.0094(11) -0.0012(11) 0.0209(12)
N1 0.0551(16) 0.0388(14) 0.0351(14) 0.0002(11) -0.0019(11) 0.0118(12)
N2 0.0378(14) 0.0389(14) 0.0359(13) -0.0025(11) -0.0049(10) 0.0041(10)
N3 0.0446(14) 0.0399(14) 0.0369(14) 0.0015(11) -0.0055(11) -0.0028(11)
C1 0.061(2) 0.0435(19) 0.0369(17) 0.0038(14) -0.0065(15) -0.0035(15)
C2 0.073(2) 0.048(2) 0.0360(18) 0.0047(14) 0.0075(16) -0.0002(17)
C3 0.062(2) 0.050(2) 0.048(2) 0.0098(16) 0.0150(16) 0.0025(16)
C4 0.0488(19) 0.048(2) 0.0476(19) 0.0069(15) 0.0011(15) -0.0002(15)
C5 0.0422(17) 0.0356(16) 0.0373(16) 0.0033(12) -0.0022(13) 0.0004(13)
C6 0.0518(18) 0.0323(16) 0.0335(16) 0.0053(12) -0.0034(13) -0.0008(13)
C7 0.0423(17) 0.0305(16) 0.0410(17) 0.0052(12) -0.0050(13) 0.0013(12)
C8 0.0364(16) 0.0360(16) 0.0393(16) 0.0009(13) -0.0059(12) -0.0005(12)
C9 0.0381(17) 0.0469(19) 0.0547(19) -0.0019(15) -0.0029(13) -0.0002(14)
C10 0.0515(18) 0.0422(18) 0.0358(17) -0.0013(14) -0.0065(13) 0.0036(14)
C11 0.0440(17) 0.0378(17) 0.0386(17) -0.0032(13) -0.0022(13) -0.0011(13)
C12 0.0401(16) 0.0360(17) 0.0400(17) -0.0046(13) -0.0026(13) -0.0012(13)
C13 0.060(2) 0.0397(19) 0.051(2) -0.0075(15) -0.0039(15) 0.0055(15)
C14 0.067(2) 0.051(2) 0.057(2) -0.0142(17) 0.0059(17) 0.0073(18)
C15 0.072(2) 0.061(2) 0.041(2) -0.0159(17) 0.0023(16) 0.0041(19)
C16 0.064(2) 0.055(2) 0.0385(18) -0.0056(15) -0.0034(15) 0.0042(17)

loop_
_atom_type_symbol
_atom_type_description
_atom_type_scat_dispersion_real
_atom_type_scat_dispersion_imag
_atom_type_scat_source
C C 0.0033 0.0016 'International Tables Vol C Tables 4.2.6.8 and 6.1.1.4'
H H 0.0000 0.0000 'International Tables Vol C Tables 4.2.6.8 and 6.1.1.4'
N N 0.0061 0.0033 'International Tables Vol C Tables 4.2.6.8 and 6.1.1.4'
O O 0.0106 0.0060 'International Tables Vol C Tables 4.2.6.8 and 6.1.1.4'

loop_
_geom_angle_atom_site_label_1
_geom_angle_atom_site_label_2
_geom_angle_atom_site_label_3
_geom_angle
C10 N1 C8 120.6(2)
C10 N1 H1 119.7
C8 N1 H1 119.7
C7 N2 C12 121.5(2)
C7 N2 C8 119.4(2)
C12 N2 C8 111.3(2)
C7 N3 C6 118.0(2)
C2 C1 C6 120.5(3)
C2 C1 H1A 119.7
C6 C1 H1A 119.7
C1 C2 C3 120.5(3)
C1 C2 H2 119.8
C3 C2 H2 119.8
C2 C3 C4 119.5(3)
C2 C3 H3 120.3
C4 C3 H3 120.3
C5 C4 C3 120.2(3)
C5 C4 H4 119.9
C3 C4 H4 119.9
C6 C5 C4 120.1(3)
C6 C5 C8 118.3(2)
C4 C5 C8 121.6(3)
C5 C6 C1 119.3(3)
C5 C6 N3 122.3(3)
C1 C6 N3 118.4(3)
N3 C7 N2 123.5(3)
N3 C7 C9 117.5(3)
N2 C7 C9 119.0(3)
N2 C8 N1 108.8(2)
N2 C8 C5 110.9(2)
N1 C8 C5 111.8(2)
N2 C8 H8 108.4
N1 C8 H8 108.4
C5 C8 H8 108.4
C7 C9 H9A 109.5
C7 C9 H9B 109.5
H9A C9 H9B 109.5
C7 C9 H9C 109.5
H9A C9 H9C 109.5
H9B C9 H9C 109.5
O1 C10 N1 122.8(3)
O1 C10 C11 122.5(3)
N1 C10 C11 114.7(3)
C12 C11 C16 119.0(3)
C12 C11 C10 120.9(3)
C16 C11 C10 120.1(3)
C13 C12 C11 120.9(3)
C13 C12 N2 121.8(3)
C11 C12 N2 117.3(2)
C14 C13 C12 118.9(3)
C14 C13 H13 120.6
C12 C13 H13 120.6
C13 C14 C15 120.7(3)
C13 C14 H14 119.6
C15 C14 H14 119.6
C16 C15 C14 120.5(3)
C16 C15 H15 119.8
C14 C15 H15 119.8
C15 C16 C11 120.0(3)
C15 C16 H16 120.0
C11 C16 H16 120.0

loop_
_geom_bond_atom_site_label_1
_geom_bond_atom_site_label_2
_geom_bond_distance
O1 C10 1.226(3)
N1 C10 1.351(4)
N1 C8 1.464(4)
N1 H1 0.8600
N2 C7 1.382(3)
N2 C12 1.441(4)
N2 C8 1.455(3)
N3 C7 1.296(4)
N3 C6 1.413(4)
C1 C2 1.367(4)
C1 C6 1.396(4)
C1 H1A 0.9300
C2 C3 1.385(4)
C2 H2 0.9300
C3 C4 1.388(4)
C3 H3 0.9300
C4 C5 1.386(4)
C4 H4 0.9300
C5 C6 1.383(4)
C5 C8 1.495(4)
C7 C9 1.494(4)
C8 H8 0.9800
C9 H9A 0.9600
C9 H9B 0.9600
C9 H9C 0.9600
C10 C11 1.493(4)
C11 C12 1.388(4)
C11 C16 1.394(4)
C12 C13 1.386(4)
C13 C14 1.376(4)
C13 H13 0.9300
C14 C15 1.379(5)
C14 H14 0.9300
C15 C16 1.367(5)
C15 H15 0.9300
C16 H16 0.9300

loop_
_geom_hbond_atom_site_label_D
_geom_hbond_atom_site_label_H
_geom_hbond_atom_site_label_A
_geom_hbond_distance_DH
_geom_hbond_distance_HA
_geom_hbond_distance_DA
_geom_hbond_angle_DHA
_geom_hbond_site_symmetry_A
N1 H1 N3 0.86 2.18 3.025(3) 165.8 3

loop_
_geom_torsion_atom_site_label_1
_geom_torsion_atom_site_label_2
_geom_torsion_atom_site_label_3
_geom_torsion_atom_site_label_4
_geom_torsion
C6 C1 C2 C3 -1.0(5)
C1 C2 C3 C4 1.2(5)
C2 C3 C4 C5 0.2(5)
C3 C4 C5 C6 -2.0(4)
C3 C4 C5 C8 176.1(3)
C4 C5 C6 C1 2.2(4)
C8 C5 C6 C1 -175.9(3)
C4 C5 C6 N3 -178.3(3)
C8 C5 C6 N3 3.5(4)
C2 C1 C6 C5 -0.8(4)
C2 C1 C6 N3 179.8(3)
C7 N3 C6 C5 10.2(4)
C7 N3 C6 C1 -170.3(3)
C6 N3 C7 N2 -1.4(4)
C6 N3 C7 C9 177.2(2)
C12 N2 C7 N3 -167.7(3)
C8 N2 C7 N3 -21.2(4)
C12 N2 C7 C9 13.7(4)
C8 N2 C7 C9 160.2(2)
C7 N2 C8 N1 -91.3(3)
C12 N2 C8 N1 58.3(3)
C7 N2 C8 C5 32.0(3)
C12 N2 C8 C5 -178.3(2)
C10 N1 C8 N2 -46.8(3)
C10 N1 C8 C5 -169.6(3)
C6 C5 C8 N2 -23.2(4)
C4 C5 C8 N2 158.6(3)
C6 C5 C8 N1 98.3(3)
C4 C5 C8 N1 -79.8(3)
C8 N1 C10 O1 -171.4(3)
C8 N1 C10 C11 10.5(4)
O1 C10 C11 C12 -163.5(3)
N1 C10 C11 C12 14.7(4)
O1 C10 C11 C16 14.6(5)
N1 C10 C11 C16 -167.3(3)
C16 C11 C12 C13 2.4(4)
C10 C11 C12 C13 -179.5(3)
C16 C11 C12 N2 -178.7(3)
C10 C11 C12 N2 -0.6(4)
C7 N2 C12 C13 -68.9(4)
C8 N2 C12 C13 142.1(3)
C7 N2 C12 C11 112.2(3)
C8 N2 C12 C11 -36.7(3)
C11 C12 C13 C14 -2.4(4)
N2 C12 C13 C14 178.8(3)
C12 C13 C14 C15 0.8(5)
C13 C14 C15 C16 0.9(5)
C14 C15 C16 C11 -0.9(5)
C12 C11 C16 C15 -0.7(5)
C10 C11 C16 C15 -178.9(3)
